data_7219760
loop_
_publ_author_name
'Zheng, Zhi-Peng'
'Wei, Qin'
'Yin, Wen-Xia'
'Wan, Lin-Tao'
'Huang, Xia'
'Yu, Ying'
'Cai, Prof. Yue-Peng'

_publ_section_title
;
 Two Schiff base ligands for distiguishing ZnII/CdIIsensing --- effect of
 substituent on fluorecent sensing
;
_journal_name_full 'RSC Adv.'
_journal_paper_doi 10.1039/C5RA00987A
_journal_year 2015
_chemical_formula_sum 'C45 H44 Cl5 N6 O6 Zn4'
_chemical_formula_weight 1203.59
_chemical_name_systematic
; 
 ? 
;
_space_group_IT_number 2
_symmetry_cell_setting triclinic
_symmetry_space_group_name_Hall '-P 1'
_symmetry_space_group_name_H-M 'P -1'
_atom_sites_solution_hydrogens geom
_atom_sites_solution_primary direct
_atom_sites_solution_secondary difmap
_audit_creation_method SHELXL-97
_audit_update_record
;
2014-07-23 deposited with the CCDC.
2015-03-03 downloaded from the CCDC.
;
_cell_angle_alpha 90.4330(10)
_cell_angle_beta 91.7110(10)
_cell_angle_gamma 92.5060(10)
_cell_formula_units_Z 2
_cell_length_a 12.2973(12)
_cell_length_b 13.6411(13)
_cell_length_c 15.1641(15)
_cell_measurement_reflns_used 4090
_cell_measurement_temperature 296(2)
_cell_measurement_theta_max 24.52
_cell_measurement_theta_min 2.28
_cell_volume 2540.1(4)
_computing_cell_refinement 'Bruker SAINT'
_computing_data_collection 'Bruker APEX2'
_computing_data_reduction 'Bruker SAINT'
_computing_molecular_graphics 'Bruker SHELXTL'
_computing_publication_material 'Bruker SHELXTL'
_computing_structure_refinement 'SHELXL-97 (Sheldrick, 2008)'
_computing_structure_solution 'SHELXS-97 (Sheldrick, 2008)'
_diffrn_ambient_temperature 296(2)
_diffrn_measured_fraction_theta_full 0.982
_diffrn_measured_fraction_theta_max 0.982
_diffrn_measurement_device_type 'Bruker APEX-II CCD'
_diffrn_measurement_method '\f and \w scans'
_diffrn_radiation_monochromator graphite
_diffrn_radiation_source 'fine-focus sealed tube'
_diffrn_radiation_type MoK\a
_diffrn_radiation_wavelength 0.71073
_diffrn_reflns_av_R_equivalents 0.0183
_diffrn_reflns_av_sigmaI/netI 0.0422
_diffrn_reflns_limit_h_max 12
_diffrn_reflns_limit_h_min -14
_diffrn_reflns_limit_k_max 15
_diffrn_reflns_limit_k_min -16
_diffrn_reflns_limit_l_max 13
_diffrn_reflns_limit_l_min -18
_diffrn_reflns_number 13168
_diffrn_reflns_theta_full 25.20
_diffrn_reflns_theta_max 25.20
_diffrn_reflns_theta_min 1.49
_exptl_absorpt_coefficient_mu 2.180
_exptl_absorpt_correction_T_max 0.7082
_exptl_absorpt_correction_T_min 0.5608
_exptl_absorpt_correction_type multi-scan
_exptl_absorpt_process_details 'SADABS (sheldrick, 1996)'
_exptl_crystal_colour yellow
_exptl_crystal_density_diffrn 1.574
_exptl_crystal_density_method 'not measured'
_exptl_crystal_description block
_exptl_crystal_F_000 1218
_exptl_crystal_size_max 0.30
_exptl_crystal_size_mid 0.21
_exptl_crystal_size_min 0.17
_refine_diff_density_max 0.539
_refine_diff_density_min -0.511
_refine_diff_density_rms 0.068
_refine_ls_extinction_method none
_refine_ls_goodness_of_fit_ref 1.511
_refine_ls_hydrogen_treatment mixed
_refine_ls_matrix_type full
_refine_ls_number_parameters 598
_refine_ls_number_reflns 9003
_refine_ls_number_restraints 0
_refine_ls_restrained_S_all 1.511
_refine_ls_R_factor_all 0.0580
_refine_ls_R_factor_gt 0.0385
_refine_ls_shift/su_max 0.001
_refine_ls_shift/su_mean 0.000
_refine_ls_structure_factor_coef Fsqd
_refine_ls_weighting_details 'calc w=1/[\s^2^(Fo^2^)+(0.0000P)^2^+0.0000P] where P=(Fo^2^+2Fc^2^)/3'
_refine_ls_weighting_scheme calc
_refine_ls_wR_factor_gt 0.0581
_refine_ls_wR_factor_ref 0.0609
_reflns_number_gt 6738
_reflns_number_total 9003
_reflns_threshold_expression >2sigma(I)
_cod_data_source_file c5ra00987a2.cif
_cod_data_source_block CCDC1015498
_cod_original_sg_symbol_H-M p-1
_cod_database_code 7219760

loop_
_symmetry_equiv_pos_as_xyz
'x, y, z'
'-x, -y, -z'

loop_
_atom_site_label
_atom_site_type_symbol
_atom_site_fract_x
_atom_site_fract_y
_atom_site_fract_z
_atom_site_U_iso_or_equiv
_atom_site_adp_type
_atom_site_occupancy
_atom_site_symmetry_multiplicity
_atom_site_calc_flag
_atom_site_refinement_flags
Zn1 Zn 0.84001(3) 0.68027(3) 0.25616(2) 0.03711(11) Uani 1 1 d .
Zn2 Zn 0.55852(3) 0.65077(3) 0.28188(2) 0.04146(11) Uani 1 1 d .
Zn3 Zn 0.72542(4) 0.75447(3) 0.08689(2) 0.04626(12) Uani 1 1 d .
Zn4 Zn 0.78201(4) 1.06884(3) 0.35219(3) 0.04650(12) Uani 1 1 d .
Cl2 Cl 0.46584(8) 0.71687(6) 0.39056(5) 0.0514(3) Uani 1 1 d .
C35 C 0.6267(3) 0.8394(3) -0.0699(2) 0.0554(11) Uani 1 1 d .
C42 C 0.7824(3) 0.4564(3) 0.1756(3) 0.0478(10) Uani 1 1 d .
C38 C 0.6882(3) 0.5084(3) 0.0421(2) 0.0494(10) Uani 1 1 d .
C43 C 0.7492(3) 0.5331(3) 0.1191(2) 0.0441(9) Uani 1 1 d .
C41 C 0.7531(4) 0.3605(3) 0.1543(3) 0.0689(13) Uani 1 1 d .
H41 H 0.7745 0.3106 0.1915 0.083 Uiso 1 1 calc R
C37 C 0.6506(3) 0.5797(3) -0.0208(2) 0.0578(11) Uani 1 1 d .
H37 H 0.6104 0.5545 -0.0695 0.069 Uiso 1 1 calc R
C31 C 0.6857(3) 0.9642(3) 0.0232(3) 0.0610(11) Uani 1 1 d .
H31 H 0.7215 0.9856 0.0752 0.073 Uiso 1 1 calc R
C34 C 0.5796(3) 0.9044(4) -0.1270(3) 0.0785(14) Uani 1 1 d .
H34 H 0.5443 0.8822 -0.1789 0.094 Uiso 1 1 calc R
C40 C 0.6925(4) 0.3374(3) 0.0787(3) 0.0807(15) Uani 1 1 d .
H40 H 0.6737 0.2720 0.0657 0.097 Uiso 1 1 calc R
C33 C 0.5857(4) 1.0015(4) -0.1061(3) 0.0902(17) Uani 1 1 d .
H33 H 0.5531 1.0466 -0.1430 0.108 Uiso 1 1 calc R
C39 C 0.6593(4) 0.4089(3) 0.0224(3) 0.0711(13) Uani 1 1 d .
H39 H 0.6182 0.3923 -0.0284 0.085 Uiso 1 1 calc R
C32 C 0.6401(4) 1.0321(3) -0.0308(3) 0.0797(15) Uani 1 1 d .
H32 H 0.6462 1.0985 -0.0161 0.096 Uiso 1 1 calc R
C36 C 0.6198(4) 0.7308(3) -0.0904(2) 0.0764(13) Uani 1 1 d .
H36A H 0.5441 0.7097 -0.1011 0.092 Uiso 1 1 calc R
H36B H 0.6588 0.7184 -0.1437 0.092 Uiso 1 1 calc R
Cl3 Cl 0.57774(8) 0.78580(7) 0.18415(6) 0.0656(3) Uani 1 1 d .
Cl1 Cl 0.47581(9) 0.53412(8) 0.20230(7) 0.0808(3) Uani 1 1 d .
O5 O 0.77714(18) 0.62561(14) 0.14087(13) 0.0440(6) Uani 1 1 d .
O6 O 0.8429(2) 0.48646(16) 0.24844(16) 0.0564(7) Uani 1 1 d .
N6 N 0.6660(3) 0.6734(2) -0.01765(18) 0.0533(8) Uani 1 1 d .
N5 N 0.6806(2) 0.8683(2) 0.00399(18) 0.0504(8) Uani 1 1 d .
C45 C 0.9426(4) 0.4586(3) 0.3826(3) 0.0879(15) Uani 1 1 d .
H45A H 1.0053 0.4934 0.3601 0.132 Uiso 1 1 calc R
H45B H 0.9657 0.4088 0.4224 0.132 Uiso 1 1 calc R
H45C H 0.8989 0.5036 0.4133 0.132 Uiso 1 1 calc R
C44 C 0.8771(4) 0.4121(3) 0.3078(3) 0.0770(14) Uani 1 1 d .
H44A H 0.9206 0.3660 0.2770 0.092 Uiso 1 1 calc R
H44B H 0.8139 0.3764 0.3302 0.092 Uiso 1 1 calc R
C20 C 1.0686(3) 0.7034(3) 0.3129(2) 0.0495(10) Uani 1 1 d .
C17 C 1.1572(4) 0.6143(3) 0.1736(3) 0.0907(16) Uani 1 1 d .
H17 H 1.1861 0.5833 0.1253 0.109 Uiso 1 1 calc R
C16 C 1.0470(3) 0.6174(3) 0.1816(2) 0.0647(12) Uani 1 1 d .
H16 H 1.0014 0.5885 0.1378 0.078 Uiso 1 1 calc R
C18 C 1.2249(4) 0.6575(4) 0.2377(3) 0.1018(17) Uani 1 1 d .
H18 H 1.3001 0.6563 0.2333 0.122 Uiso 1 1 calc R
C19 C 1.1802(3) 0.7022(3) 0.3083(3) 0.0783(13) Uani 1 1 d .
H19 H 1.2246 0.7315 0.3526 0.094 Uiso 1 1 calc R
N3 N 1.0025(2) 0.6610(2) 0.25098(18) 0.0465(8) Uani 1 1 d .
C21 C 1.0141(3) 0.7469(2) 0.3908(2) 0.0468(9) Uani 1 1 d .
H21A H 1.0035 0.6969 0.4352 0.056 Uiso 1 1 calc R
H21B H 1.0610 0.7992 0.4165 0.056 Uiso 1 1 calc R
Cl5 Cl 0.93216(9) 1.15608(7) 0.38659(7) 0.0787(3) Uani 1 1 d .
Cl4 Cl 0.67318(10) 1.11487(8) 0.24427(7) 0.0817(4) Uani 1 1 d .
O1 O 0.83072(18) 0.80688(14) 0.17915(12) 0.0373(5) Uani 1 1 d .
N4 N 0.9079(2) 0.78618(18) 0.36512(15) 0.0341(6) Uani 1 1 d .
C22 C 0.8332(3) 0.7929(2) 0.44083(19) 0.0370(8) Uani 1 1 d .
H22 H 0.8729 0.8265 0.4901 0.044 Uiso 1 1 calc R
O3 O 0.71244(16) 0.65473(14) 0.32868(13) 0.0334(5) Uani 1 1 d .
C28 C 0.7290(3) 0.6323(2) 0.4151(2) 0.0361(8) Uani 1 1 d .
C23 C 0.7893(3) 0.6947(2) 0.4724(2) 0.0370(8) Uani 1 1 d .
C27 C 0.6816(3) 0.5441(2) 0.4474(2) 0.0451(9) Uani 1 1 d .
C24 C 0.8056(3) 0.6686(3) 0.5608(2) 0.0530(10) Uani 1 1 d .
H24 H 0.8476 0.7095 0.5989 0.064 Uiso 1 1 calc R
C26 C 0.6972(3) 0.5199(3) 0.5351(3) 0.0594(11) Uani 1 1 d .
H26 H 0.6660 0.4617 0.5563 0.071 Uiso 1 1 calc R
C25 C 0.7589(3) 0.5815(3) 0.5912(2) 0.0626(12) Uani 1 1 d .
H25 H 0.7693 0.5644 0.6500 0.075 Uiso 1 1 calc R
O4 O 0.6222(2) 0.49001(17) 0.38573(15) 0.0596(7) Uani 1 1 d .
C29 C 0.5763(4) 0.3959(3) 0.4114(3) 0.0938(17) Uani 1 1 d .
H29A H 0.6316 0.3615 0.4441 0.113 Uiso 1 1 calc R
H29B H 0.5172 0.4065 0.4510 0.113 Uiso 1 1 calc R
C30 C 0.5369(6) 0.3366(3) 0.3419(4) 0.170(3) Uani 1 1 d .
H30A H 0.4674 0.3584 0.3215 0.255 Uiso 1 1 calc R
H30B H 0.5289 0.2700 0.3615 0.255 Uiso 1 1 calc R
H30C H 0.5871 0.3403 0.2946 0.255 Uiso 1 1 calc R
O2 O 0.9306(2) 0.81480(19) 0.02523(16) 0.0704(8) Uani 1 1 d .
N2 N 0.8020(2) 0.91961(17) 0.33314(15) 0.0333(6) Uani 1 1 d .
N1 N 0.7055(2) 1.0217(2) 0.46455(17) 0.0468(8) Uani 1 1 d .
C6 C 0.7461(3) 0.8612(2) 0.40386(19) 0.0339(8) Uani 1 1 d .
H6 H 0.6873 0.8203 0.3758 0.041 Uiso 1 1 calc R
C5 C 0.6974(3) 0.9241(2) 0.4738(2) 0.0401(9) Uani 1 1 d .
C4 C 0.6432(3) 0.8820(3) 0.5425(2) 0.0589(11) Uani 1 1 d .
H4 H 0.6372 0.8140 0.5472 0.071 Uiso 1 1 calc R
C1 C 0.6616(3) 1.0786(3) 0.5253(2) 0.0612(12) Uani 1 1 d .
H1 H 0.6677 1.1463 0.5190 0.073 Uiso 1 1 calc R
C3 C 0.5975(4) 0.9408(3) 0.6047(2) 0.0727(13) Uani 1 1 d .
H3 H 0.5604 0.9129 0.6515 0.087 Uiso 1 1 calc R
C2 C 0.6078(4) 1.0407(3) 0.5966(3) 0.0720(13) Uani 1 1 d .
H2 H 0.5791 1.0819 0.6382 0.086 Uiso 1 1 calc R
C13 C 0.9254(3) 0.8597(2) 0.1740(2) 0.0404(9) Uani 1 1 d .
C8 C 0.9721(3) 0.9050(2) 0.2491(2) 0.0438(9) Uani 1 1 d .
C12 C 0.9800(3) 0.8672(3) 0.0941(2) 0.0560(11) Uani 1 1 d .
C9 C 1.0689(3) 0.9597(3) 0.2449(3) 0.0660(12) Uani 1 1 d .
H9 H 1.0988 0.9909 0.2953 0.079 Uiso 1 1 calc R
C11 C 1.0766(4) 0.9216(3) 0.0916(3) 0.0860(15) Uani 1 1 d .
H11 H 1.1126 0.9273 0.0386 0.103 Uiso 1 1 calc R
C10 C 1.1211(4) 0.9680(3) 0.1665(3) 0.0906(16) Uani 1 1 d .
H10 H 1.1863 1.0047 0.1637 0.109 Uiso 1 1 calc R
C7 C 0.9161(3) 0.8902(2) 0.3358(2) 0.0388(8) Uani 1 1 d .
H7 H 0.9565 0.9292 0.3814 0.047 Uiso 1 1 calc R
C14 C 0.9947(4) 0.8006(4) -0.0516(3) 0.119(2) Uani 1 1 d .
H14A H 1.0629 0.7717 -0.0351 0.142 Uiso 1 1 calc R
H14B H 1.0107 0.8630 -0.0798 0.142 Uiso 1 1 calc R
C15 C 0.9304(5) 0.7351(5) -0.1117(4) 0.205(4) Uani 1 1 d .
H15A H 0.9204 0.6719 -0.0850 0.308 Uiso 1 1 calc R
H15B H 0.9680 0.7283 -0.1659 0.308 Uiso 1 1 calc R
H15C H 0.8607 0.7620 -0.1237 0.308 Uiso 1 1 calc R

loop_
_atom_site_aniso_label
_atom_site_aniso_U_11
_atom_site_aniso_U_22
_atom_site_aniso_U_33
_atom_site_aniso_U_23
_atom_site_aniso_U_13
_atom_site_aniso_U_12
Zn1 0.0324(3) 0.0429(2) 0.0362(2) -0.00048(18) -0.00064(17) 0.00427(19)
Zn2 0.0341(3) 0.0494(3) 0.0406(3) -0.00807(19) -0.00110(18) 0.0013(2)
Zn3 0.0555(3) 0.0434(2) 0.0388(3) 0.00146(19) -0.0119(2) -0.0008(2)
Zn4 0.0531(3) 0.0352(2) 0.0506(3) 0.00010(19) -0.0025(2) -0.0012(2)
Cl2 0.0523(7) 0.0545(6) 0.0485(6) -0.0040(4) 0.0119(5) 0.0099(5)
C35 0.045(3) 0.077(3) 0.044(3) 0.020(2) 0.004(2) 0.008(2)
C42 0.051(3) 0.034(2) 0.060(3) -0.004(2) 0.019(2) 0.0062(19)
C38 0.058(3) 0.048(2) 0.042(2) -0.0144(19) 0.009(2) -0.005(2)
C43 0.045(3) 0.041(2) 0.047(2) -0.0089(19) 0.0153(19) 0.0018(19)
C41 0.083(4) 0.043(3) 0.081(3) -0.004(2) 0.022(3) 0.002(2)
C37 0.057(3) 0.076(3) 0.039(2) -0.024(2) -0.0008(19) -0.012(2)
C31 0.063(3) 0.061(3) 0.060(3) 0.014(2) 0.013(2) 0.006(2)
C34 0.056(3) 0.126(4) 0.055(3) 0.032(3) -0.002(2) 0.019(3)
C40 0.102(4) 0.038(3) 0.102(4) -0.017(3) 0.026(3) -0.012(3)
C33 0.077(4) 0.114(5) 0.086(4) 0.053(4) 0.020(3) 0.043(4)
C39 0.084(4) 0.060(3) 0.067(3) -0.029(2) 0.016(2) -0.021(3)
C32 0.080(4) 0.071(3) 0.092(4) 0.032(3) 0.034(3) 0.025(3)
C36 0.083(4) 0.099(4) 0.046(3) 0.010(2) -0.023(2) -0.006(3)
Cl3 0.0584(7) 0.0784(7) 0.0628(7) 0.0293(5) 0.0115(5) 0.0229(6)
Cl1 0.0755(9) 0.0803(8) 0.0841(8) -0.0393(6) -0.0240(6) -0.0009(6)
O5 0.0588(18) 0.0314(13) 0.0410(14) -0.0054(10) -0.0086(11) -0.0007(12)
O6 0.067(2) 0.0424(15) 0.0606(18) 0.0051(13) -0.0039(14) 0.0153(14)
N6 0.061(2) 0.060(2) 0.0374(19) -0.0040(16) -0.0071(15) -0.0044(18)
N5 0.051(2) 0.057(2) 0.043(2) 0.0125(16) 0.0001(16) -0.0007(17)
C45 0.089(4) 0.091(4) 0.087(4) 0.024(3) -0.012(3) 0.045(3)
C44 0.097(4) 0.060(3) 0.078(3) 0.023(3) 0.009(3) 0.033(3)
C20 0.035(2) 0.059(2) 0.055(3) -0.001(2) -0.0030(19) 0.009(2)
C17 0.053(4) 0.125(4) 0.097(4) -0.032(3) 0.021(3) 0.028(3)
C16 0.054(3) 0.080(3) 0.061(3) -0.019(2) 0.006(2) 0.014(2)
C18 0.041(3) 0.148(5) 0.117(5) -0.036(4) 0.004(3) 0.022(3)
C19 0.038(3) 0.113(4) 0.084(3) -0.029(3) -0.008(2) 0.017(3)
N3 0.036(2) 0.0551(19) 0.049(2) -0.0058(15) 0.0018(15) 0.0098(15)
C21 0.035(2) 0.060(2) 0.045(2) -0.0025(18) -0.0088(17) 0.0067(19)
Cl5 0.0779(9) 0.0693(7) 0.0850(8) -0.0095(6) -0.0140(6) -0.0272(6)
Cl4 0.0877(9) 0.0667(7) 0.0894(9) 0.0132(6) -0.0324(6) 0.0116(6)
O1 0.0367(15) 0.0376(13) 0.0368(13) 0.0007(10) -0.0029(10) -0.0062(11)
N4 0.0259(17) 0.0411(16) 0.0357(16) -0.0021(12) -0.0016(12) 0.0069(13)
C22 0.035(2) 0.043(2) 0.033(2) -0.0063(16) -0.0015(16) 0.0027(17)
O3 0.0291(14) 0.0390(13) 0.0323(13) 0.0024(10) -0.0007(10) 0.0031(10)
C28 0.036(2) 0.038(2) 0.036(2) 0.0075(17) 0.0021(16) 0.0097(17)
C23 0.036(2) 0.042(2) 0.034(2) 0.0029(16) -0.0014(16) 0.0112(17)
C27 0.040(2) 0.046(2) 0.050(3) 0.0080(19) -0.0008(19) 0.0047(19)
C24 0.053(3) 0.067(3) 0.039(2) 0.004(2) -0.0078(18) 0.009(2)
C26 0.061(3) 0.056(3) 0.062(3) 0.025(2) -0.001(2) 0.003(2)
C25 0.070(3) 0.077(3) 0.041(3) 0.023(2) -0.005(2) 0.005(2)
O4 0.067(2) 0.0497(16) 0.0607(18) 0.0113(13) 0.0000(14) -0.0160(14)
C29 0.114(5) 0.078(3) 0.085(4) 0.004(3) 0.022(3) -0.056(3)
C30 0.258(9) 0.075(4) 0.175(6) -0.040(4) 0.124(6) -0.079(5)
O2 0.064(2) 0.101(2) 0.0462(17) -0.0134(15) 0.0170(15) -0.0057(17)
N2 0.0289(17) 0.0317(15) 0.0397(17) 0.0026(12) 0.0052(12) 0.0017(13)
N1 0.053(2) 0.0394(18) 0.0482(19) -0.0071(14) 0.0029(15) 0.0061(15)
C6 0.037(2) 0.0299(18) 0.034(2) -0.0042(15) -0.0016(16) -0.0007(16)
C5 0.039(2) 0.038(2) 0.043(2) -0.0024(17) 0.0017(17) 0.0022(17)
C4 0.072(3) 0.041(2) 0.066(3) 0.001(2) 0.028(2) 0.009(2)
C1 0.082(3) 0.042(2) 0.061(3) -0.011(2) 0.014(2) 0.015(2)
C3 0.096(4) 0.068(3) 0.056(3) 0.006(2) 0.031(2) 0.015(3)
C2 0.098(4) 0.058(3) 0.062(3) -0.014(2) 0.024(3) 0.020(3)
C13 0.033(2) 0.041(2) 0.047(2) 0.0032(17) 0.0028(17) 0.0006(17)
C8 0.039(2) 0.047(2) 0.045(2) -0.0030(18) 0.0048(18) -0.0077(18)
C12 0.052(3) 0.071(3) 0.044(3) -0.003(2) 0.013(2) -0.007(2)
C9 0.051(3) 0.078(3) 0.067(3) -0.014(2) 0.010(2) -0.027(2)
C11 0.080(4) 0.111(4) 0.066(3) -0.002(3) 0.032(3) -0.031(3)
C10 0.065(4) 0.117(4) 0.087(4) -0.009(3) 0.022(3) -0.048(3)
C7 0.038(2) 0.038(2) 0.040(2) -0.0064(16) -0.0011(16) -0.0045(17)
C14 0.097(5) 0.185(6) 0.073(4) -0.047(4) 0.033(3) -0.012(4)
C15 0.136(7) 0.355(10) 0.119(5) -0.146(6) 0.050(4) -0.046(6)

loop_
_atom_type_symbol
_atom_type_description
_atom_type_scat_dispersion_real
_atom_type_scat_dispersion_imag
_atom_type_scat_source
C C 0.0033 0.0016 'International Tables Vol C Tables 4.2.6.8 and 6.1.1.4'
H H 0.0000 0.0000 'International Tables Vol C Tables 4.2.6.8 and 6.1.1.4'
N N 0.0061 0.0033 'International Tables Vol C Tables 4.2.6.8 and 6.1.1.4'
O O 0.0106 0.0060 'International Tables Vol C Tables 4.2.6.8 and 6.1.1.4'
Cl Cl 0.1484 0.1585 'International Tables Vol C Tables 4.2.6.8 and 6.1.1.4'
Zn Zn 0.2839 1.4301 'International Tables Vol C Tables 4.2.6.8 and 6.1.1.4'

loop_
_geom_angle_atom_site_label_1
_geom_angle_atom_site_label_2
_geom_angle_atom_site_label_3
_geom_angle
O3 Zn1 O5 98.26(9)
O3 Zn1 N3 143.04(10)
O5 Zn1 N3 104.97(10)
O3 Zn1 O1 113.76(8)
O5 Zn1 O1 77.98(8)
N3 Zn1 O1 99.10(10)
O3 Zn1 N4 87.99(8)
O5 Zn1 N4 162.73(8)
N3 Zn1 N4 78.26(10)
O1 Zn1 N4 84.76(8)
O3 Zn2 Cl1 127.06(7)
O3 Zn2 Cl2 104.04(6)
Cl1 Zn2 Cl2 117.60(4)
O3 Zn2 Cl3 97.10(6)
Cl1 Zn2 Cl3 104.71(4)
Cl2 Zn2 Cl3 101.29(4)
O1 Zn3 N6 159.12(11)
O1 Zn3 O5 79.47(8)
N6 Zn3 O5 87.41(11)
O1 Zn3 N5 109.31(11)
N6 Zn3 N5 81.08(13)
O5 Zn3 N5 166.36(10)
O1 Zn3 Cl3 89.33(7)
N6 Zn3 Cl3 108.94(9)
O5 Zn3 Cl3 99.41(6)
N5 Zn3 Cl3 91.28(8)
N1 Zn4 N2 83.15(10)
N1 Zn4 Cl4 115.33(9)
N2 Zn4 Cl4 106.32(8)
N1 Zn4 Cl5 110.69(8)
N2 Zn4 Cl5 115.16(8)
Cl4 Zn4 Cl5 120.27(4)
N5 C35 C34 122.6(4)
N5 C35 C36 117.3(3)
C34 C35 C36 120.1(4)
O6 C42 C41 125.2(4)
O6 C42 C43 115.1(3)
C41 C42 C43 119.8(4)
C43 C38 C39 120.1(4)
C43 C38 C37 123.8(3)
C39 C38 C37 116.1(4)
O5 C43 C38 122.2(3)
O5 C43 C42 119.2(3)
C38 C43 C42 118.7(3)
C42 C41 C40 120.9(4)
N6 C37 C38 127.9(3)
N5 C31 C32 122.4(4)
C33 C34 C35 118.8(5)
C39 C40 C41 121.2(4)
C32 C33 C34 119.3(5)
C40 C39 C38 119.4(4)
C33 C32 C31 119.3(5)
N6 C36 C35 111.7(3)
Zn2 Cl3 Zn3 108.10(4)
C43 O5 Zn1 129.0(2)
C43 O5 Zn3 129.8(2)
Zn1 O5 Zn3 98.55(8)
C42 O6 C44 117.1(3)
C37 N6 C36 117.8(3)
C37 N6 Zn3 126.6(3)
C36 N6 Zn3 114.7(2)
C31 N5 C35 117.6(3)
C31 N5 Zn3 126.9(3)
C35 N5 Zn3 114.7(3)
O6 C44 C45 109.4(3)
N3 C20 C19 121.8(3)
N3 C20 C21 116.1(3)
C19 C20 C21 122.0(4)
C18 C17 C16 119.2(4)
N3 C16 C17 121.9(4)
C19 C18 C17 119.1(5)
C18 C19 C20 119.3(4)
C20 N3 C16 118.6(3)
C20 N3 Zn1 118.8(2)
C16 N3 Zn1 122.1(3)
N4 C21 C20 111.6(3)
C13 O1 Zn3 131.84(19)
C13 O1 Zn1 114.38(19)
Zn3 O1 Zn1 98.33(8)
C21 N4 C7 113.3(3)
C21 N4 C22 112.9(2)
C7 N4 C22 101.5(2)
C21 N4 Zn1 104.06(18)
C7 N4 Zn1 112.91(18)
C22 N4 Zn1 112.56(18)
N4 C22 C23 113.9(2)
N4 C22 C6 102.0(2)
C23 C22 C6 114.9(3)
C28 O3 Zn1 118.45(18)
C28 O3 Zn2 117.28(17)
Zn1 O3 Zn2 124.14(10)
O3 C28 C23 121.7(3)
O3 C28 C27 118.9(3)
C23 C28 C27 119.4(3)
C28 C23 C24 120.0(3)
C28 C23 C22 120.2(3)
C24 C23 C22 119.7(3)
O4 C27 C26 126.0(3)
O4 C27 C28 114.2(3)
C26 C27 C28 119.9(3)
C25 C24 C23 119.7(3)
C25 C26 C27 120.3(3)
C26 C25 C24 120.7(4)
C27 O4 C29 118.0(3)
C30 C29 O4 114.7(4)
C12 O2 C14 116.8(3)
C7 N2 C6 105.8(2)
C7 N2 Zn4 114.87(19)
C6 N2 Zn4 110.40(16)
C5 N1 C1 118.8(3)
C5 N1 Zn4 114.8(2)
C1 N1 Zn4 126.4(2)
N2 C6 C5 113.6(2)
N2 C6 C22 105.1(2)
C5 C6 C22 113.5(3)
N1 C5 C4 121.3(3)
N1 C5 C6 117.9(3)
C4 C5 C6 120.7(3)
C3 C4 C5 119.7(3)
N1 C1 C2 122.6(3)
C2 C3 C4 119.1(3)
C1 C2 C3 118.4(3)
O1 C13 C8 119.8(3)
O1 C13 C12 121.0(3)
C8 C13 C12 119.2(3)
C13 C8 C9 120.5(3)
C13 C8 C7 118.4(3)
C9 C8 C7 121.1(3)
O2 C12 C11 126.2(3)
O2 C12 C13 114.5(3)
C11 C12 C13 119.2(4)
C10 C9 C8 120.0(4)
C12 C11 C10 121.0(4)
C9 C10 C11 120.0(4)
N2 C7 N4 103.5(2)
N2 C7 C8 113.3(3)
N4 C7 C8 114.3(3)
O2 C14 C15 107.1(4)

loop_
_geom_bond_atom_site_label_1
_geom_bond_atom_site_label_2
_geom_bond_distance
Zn1 O3 1.9628(19)
Zn1 O5 2.015(2)
Zn1 N3 2.030(3)
Zn1 O1 2.0974(19)
Zn1 N4 2.300(2)
Zn2 O3 2.000(2)
Zn2 Cl1 2.1861(10)
Zn2 Cl2 2.2377(9)
Zn2 Cl3 2.3810(9)
Zn3 O1 1.985(2)
Zn3 N6 2.026(3)
Zn3 O5 2.062(2)
Zn3 N5 2.088(3)
Zn3 Cl3 2.4237(10)
Zn4 N1 2.064(3)
Zn4 N2 2.080(2)
Zn4 Cl4 2.1958(12)
Zn4 Cl5 2.1997(11)
C35 N5 1.333(4)
C35 C34 1.377(5)
C35 C36 1.510(5)
C42 O6 1.364(4)
C42 C41 1.375(5)
C42 C43 1.423(5)
C38 C43 1.399(5)
C38 C39 1.415(5)
C38 C37 1.449(5)
C43 O5 1.330(3)
C41 C40 1.375(6)
C37 N6 1.285(4)
C31 N5 1.336(4)
C31 C32 1.369(5)
C34 C33 1.358(6)
C40 C39 1.369(5)
C33 C32 1.360(6)
C36 N6 1.472(4)
O6 C44 1.430(4)
C45 C44 1.492(5)
C20 N3 1.335(4)
C20 C19 1.376(5)
C20 C21 1.506(4)
C17 C18 1.373(6)
C17 C16 1.367(5)
C16 N3 1.347(4)
C18 C19 1.369(5)
C21 N4 1.476(4)
O1 C13 1.347(3)
N4 C7 1.490(3)
N4 C22 1.496(3)
C22 C23 1.508(4)
C22 C6 1.546(4)
O3 C28 1.359(3)
C28 C23 1.387(4)
C28 C27 1.412(4)
C23 C24 1.401(4)
C27 O4 1.361(4)
C27 C26 1.383(4)
C24 C25 1.384(4)
C26 C25 1.379(5)
O4 C29 1.441(4)
C29 C30 1.387(6)
O2 C12 1.372(4)
O2 C14 1.443(4)
N2 C7 1.476(4)
N2 C6 1.505(3)
N1 C5 1.340(4)
N1 C1 1.340(4)
C6 C5 1.513(4)
C5 C4 1.370(4)
C4 C3 1.381(4)
C1 C2 1.377(4)
C3 C2 1.370(5)
C13 C8 1.389(4)
C13 C12 1.405(4)
C8 C9 1.381(4)
C8 C7 1.512(4)
C12 C11 1.374(5)
C9 C10 1.371(5)
C11 C10 1.383(5)
C14 C15 1.462(6)
